data_4080240
loop_
_publ_author_name
'Buchner, Magnus R.'
'Bechlars, Bettina'
'Wahl, Bernhard'
'Ruhland, Klaus'

_publ_section_title
;
 Influence of Electronically and Sterically Tunable Cinnamate Ligands on
 the Spectroscopic Properties and Reactivity of
 Bis(triphenylphosphine)platinum(0) Olefin Complexes
;
_journal_issue 6
_journal_name_full Organometallics
_journal_page_first 1643
_journal_paper_doi 10.1021/om301021j
_journal_volume 32
_journal_year 2013
_chemical_compound_source 'see text'
_chemical_formula_moiety 'C53 H46 O4 P2 Pt'
_chemical_formula_sum 'C53 H46 O4 P2 Pt'
_chemical_formula_weight 1003.92
_chemical_name_systematic ?
_space_group_IT_number 14
_symmetry_cell_setting monoclinic
_symmetry_Int_Tables_number 14
_symmetry_space_group_name_Hall '-P 2yn'
_symmetry_space_group_name_H-M 'P 1 21/n 1'
_atom_sites_solution_hydrogens geom
_atom_sites_solution_primary direct
_atom_sites_solution_secondary difmap
_cell_angle_alpha 90
_cell_angle_beta 90.3650(10)
_cell_angle_gamma 90
_cell_formula_units_Z 4
_cell_length_a 9.3211(2)
_cell_length_b 10.1306(1)
_cell_length_c 46.5362(6)
_cell_measurement_temperature 173
_cell_volume 4394.25(12)
_computing_publication_material 'PLATON (Spek, 2003)'
_computing_structure_refinement 'SHELXL-97 (Sheldrick, 1997)'
_diffrn_ambient_temperature 173
_diffrn_detector ' CCD plate '
_diffrn_detector_area_resol_mean 16
_diffrn_measured_fraction_theta_full 0.985
_diffrn_measured_fraction_theta_max 0.931
_diffrn_measurement_device ' \k-geometry diffractometer '
_diffrn_measurement_device_type ' Bruker APEX-II CCD '
_diffrn_measurement_method ' phi- and omega-rotation '
_diffrn_radiation_monochromator graphite
_diffrn_radiation_probe x-ray
_diffrn_radiation_source 'fine-focus sealed tube'
_diffrn_radiation_type MoK\a
_diffrn_radiation_wavelength 0.71073
_diffrn_reflns_av_R_equivalents 0.0463
_diffrn_reflns_av_sigmaI/netI 0.0457
_diffrn_reflns_limit_h_max 13
_diffrn_reflns_limit_h_min -12
_diffrn_reflns_limit_k_max 15
_diffrn_reflns_limit_k_min -14
_diffrn_reflns_limit_l_max 70
_diffrn_reflns_limit_l_min -68
_diffrn_reflns_number 68630
_diffrn_reflns_reduction_process
;
;
_diffrn_reflns_theta_full 27.1
_diffrn_reflns_theta_max 32.73
_diffrn_reflns_theta_min 2.97
_exptl_absorpt_coefficient_mu 3.312
_exptl_absorpt_correction_T_max 0.5724
_exptl_absorpt_correction_T_min 0.4531
_exptl_absorpt_correction_type multi-scan
_exptl_crystal_colour colorless
_exptl_crystal_density_diffrn 1.518
_exptl_crystal_density_method 'Not Measured'
_exptl_crystal_description fragment
_exptl_crystal_F_000 2016
_exptl_crystal_size_max 0.22
_exptl_crystal_size_mid 0.19
_exptl_crystal_size_min 0.11
_refine_diff_density_max 2.986
_refine_diff_density_min -7.171
_refine_diff_density_rms 0.167
_refine_ls_extinction_method none
_refine_ls_goodness_of_fit_ref 1.327
_refine_ls_hydrogen_treatment constr
_refine_ls_matrix_type full
_refine_ls_number_parameters 543
_refine_ls_number_reflns 15095
_refine_ls_number_restraints 0
_refine_ls_restrained_S_all 1.327
_refine_ls_R_factor_all 0.0795
_refine_ls_R_factor_gt 0.0633
_refine_ls_shift/su_max 0.003
_refine_ls_shift/su_mean 0.000
_refine_ls_structure_factor_coef Fsqd
_refine_ls_weighting_details 'CALC W=1/[\S^2^(FO^2^)+(0.0000P)^2^+29.8288P] WHERE P=(FO^2^+2FC^2^)/3'
_refine_ls_weighting_scheme calc
_refine_ls_wR_factor_gt 0.1098
_refine_ls_wR_factor_ref 0.1131
_reflns_number_gt 12513
_reflns_number_total 15095
_reflns_threshold_expression I>2\s(I)
_cod_data_source_file om301021j_si_002.cif
_cod_data_source_block PhOMePhOMe
_cod_depositor_comments
;
The following automatic conversions were performed:

'_symmetry_cell_setting' value 'Monoclinic' changed to 'monoclinic'
according to /home/saulius/struct/CIF-dictionaries/cif_core.dic
dictionary named 'cif_core.dic' version 2.4.2 from 2011-04-26.

Automatic conversion script
Id: cif_fix_values 1891 2012-01-12 08:04:46Z andrius 
;
_cod_original_sg_symbol_H-M 'P 21/n'
_cod_database_code 4080240

loop_
_symmetry_equiv_pos_site_id
_symmetry_equiv_pos_as_xyz
1 x,y,z
2 1/2-x,1/2+y,1/2-z
3 -x,-y,-z
4 1/2+x,1/2-y,1/2+z

loop_
_atom_site_aniso_label
_atom_site_aniso_U_11
_atom_site_aniso_U_22
_atom_site_aniso_U_33
_atom_site_aniso_U_23
_atom_site_aniso_U_13
_atom_site_aniso_U_12
Pt1 0.0176(1) 0.0193(1) 0.0147(1) 0.0008(1) -0.0025(1) 0.0007(1)
P1 0.0180(6) 0.0213(6) 0.0131(5) 0.0006(4) -0.0012(4) 0.0002(5)
P2 0.0202(6) 0.0200(6) 0.0120(5) -0.0011(4) -0.0004(4) 0.0004(5)
O1 0.026(2) 0.043(2) 0.0229(19) -0.0001(17) -0.0020(16) -0.0044(18)
O2 0.0243(19) 0.045(3) 0.030(2) -0.011(2) -0.0063(15) -0.0029(19)
O3 0.032(2) 0.034(2) 0.028(2) -0.0030(17) -0.0114(17) -0.0081(18)
O4 0.030(2) 0.077(4) 0.030(2) 0.005(2) -0.0059(19) 0.020(2)
C1 0.018(2) 0.027(2) 0.013(2) 0.0007(18) -0.0031(17) -0.0009(19)
C2 0.024(3) 0.029(3) 0.029(3) -0.002(2) -0.002(2) -0.001(2)
C3 0.022(3) 0.041(4) 0.037(3) 0.003(3) -0.003(2) 0.004(3)
C4 0.019(3) 0.052(4) 0.033(3) 0.006(3) -0.002(2) -0.008(3)
C5 0.030(3) 0.036(3) 0.032(3) 0.003(3) -0.002(2) -0.012(3)
C6 0.024(3) 0.029(3) 0.029(3) 0.000(2) -0.003(2) -0.004(2)
C7 0.019(2) 0.021(2) 0.018(2) 0.0022(18) 0.0022(18) -0.0004(19)
C8 0.038(3) 0.036(3) 0.022(3) -0.009(2) -0.010(2) 0.007(3)
C9 0.047(4) 0.029(3) 0.032(3) -0.009(3) 0.002(3) 0.006(3)
C10 0.029(3) 0.022(3) 0.042(3) 0.002(2) 0.009(3) 0.004(2)
C11 0.031(3) 0.029(3) 0.029(3) 0.009(2) 0.003(2) 0.006(2)
C12 0.027(3) 0.026(3) 0.022(2) 0.000(2) 0.003(2) 0.004(2)
C13 0.027(3) 0.025(2) 0.0093(19) 0.0020(17) -0.0002(18) 0.000(2)
C14 0.034(3) 0.041(3) 0.015(2) 0.002(2) -0.002(2) -0.007(3)
C15 0.050(4) 0.053(4) 0.021(2) 0.005(3) -0.002(2) -0.006(4)
C16 0.053(4) 0.048(4) 0.022(3) 0.007(3) 0.010(3) -0.004(3)
C17 0.033(3) 0.043(4) 0.036(3) 0.005(3) 0.012(3) -0.003(3)
C18 0.021(3) 0.035(3) 0.030(3) 0.001(2) 0.002(2) 0.001(2)
C19 0.024(3) 0.023(2) 0.018(2) -0.0017(18) 0.0045(19) 0.000(2)
C20 0.027(3) 0.034(3) 0.016(2) 0.001(2) 0.0014(19) -0.004(2)
C21 0.035(3) 0.042(3) 0.025(3) -0.005(3) 0.002(2) -0.014(3)
C22 0.050(4) 0.030(3) 0.034(3) -0.007(2) 0.017(3) -0.013(3)
C23 0.049(4) 0.022(3) 0.033(3) 0.001(3) 0.011(3) 0.004(3)
C24 0.031(3) 0.024(3) 0.023(3) -0.003(2) 0.003(2) 0.002(2)
C25 0.021(2) 0.021(2) 0.016(2) -0.0009(18) -0.0029(18) 0.0015(19)
C26 0.026(3) 0.043(3) 0.016(2) 0.001(2) 0.000(2) 0.004(2)
C27 0.025(3) 0.058(4) 0.027(3) -0.002(3) 0.001(2) 0.005(3)
C28 0.025(3) 0.044(4) 0.030(3) -0.002(3) -0.007(2) 0.009(3)
C29 0.032(3) 0.033(3) 0.018(2) 0.002(2) -0.007(2) 0.005(2)
C30 0.030(3) 0.026(3) 0.017(2) 0.0013(19) -0.004(2) 0.003(2)
C31 0.020(2) 0.026(2) 0.013(2) -0.0003(18) -0.0028(17) 0.0023(19)
C32 0.038(3) 0.027(3) 0.022(3) -0.002(2) 0.001(2) 0.001(2)
C33 0.048(4) 0.031(3) 0.023(3) -0.009(2) -0.001(3) 0.005(3)
C34 0.037(3) 0.044(4) 0.020(3) -0.009(2) 0.001(2) 0.010(3)
C35 0.041(4) 0.043(4) 0.021(3) -0.001(2) 0.005(2) 0.000(3)
C36 0.036(3) 0.031(3) 0.015(2) 0.000(2) 0.004(2) -0.002(2)
C37 0.024(3) 0.023(2) 0.015(2) 0.0035(18) -0.0042(18) -0.002(2)
C38 0.022(2) 0.022(2) 0.017(2) 0.0028(18) -0.0037(18) 0.0014(19)
C39 0.027(3) 0.019(2) 0.024(2) 0.0022(19) -0.005(2) -0.002(2)
C40 0.022(3) 0.034(3) 0.024(3) -0.003(2) -0.004(2) -0.003(2)
C41 0.026(3) 0.030(3) 0.033(3) 0.001(2) -0.008(2) 0.003(2)
C42 0.031(3) 0.023(3) 0.029(3) -0.003(2) -0.003(2) -0.002(2)
C43 0.026(3) 0.030(3) 0.019(2) -0.001(2) -0.005(2) -0.006(2)
C44 0.039(3) 0.024(3) 0.047(4) 0.004(3) -0.017(3) -0.003(3)
C45 0.038(3) 0.025(3) 0.042(4) -0.001(3) -0.014(3) -0.006(3)
C46 0.041(4) 0.042(4) 0.033(3) -0.007(3) -0.008(3) -0.013(3)
C47 0.024(3) 0.020(2) 0.018(2) 0.0033(18) -0.0040(19) 0.0018(19)
C48 0.033(3) 0.027(3) 0.018(2) 0.000(2) -0.002(2) 0.004(2)
C49 0.029(3) 0.035(3) 0.027(3) -0.001(2) 0.003(2) 0.008(2)
C50 0.025(3) 0.037(3) 0.025(3) 0.002(2) -0.006(2) 0.009(2)
C51 0.033(3) 0.040(3) 0.021(2) 0.006(2) -0.002(2) 0.010(3)
C52 0.026(3) 0.028(3) 0.023(2) 0.005(2) 0.0019(19) 0.004(2)
C53 0.048(5) 0.133(9) 0.027(3) 0.011(5) -0.012(3) 0.039(5)

loop_
_atom_site_label
_atom_site_type_symbol
_atom_site_thermal_displace_type
_atom_site_fract_x
_atom_site_fract_y
_atom_site_fract_z
_atom_site_occupancy
_atom_site_U_iso_or_equiv
_atom_site_calc_flag
_atom_site_refinement_flags
Pt1 Pt Uani 0.26929(2) 0.11751(2) 0.62097(1) 1.000 0.0172(1) . .
P1 P Uani 0.22373(14) -0.02446(13) 0.58412(3) 1.000 0.0175(3) . .
P2 P Uani 0.28902(14) 0.00469(13) 0.66345(3) 1.000 0.0174(3) . .
O1 O Uani 0.5678(4) 0.3281(4) 0.62439(8) 1.000 0.0306(11) . .
O2 O Uani 0.4582(4) 0.3937(5) 0.66520(9) 1.000 0.0331(14) . .
O3 O Uani 0.9388(5) 0.5283(4) 0.72828(9) 1.000 0.0314(12) . .
O4 O Uani -0.2513(5) 0.4465(6) 0.54822(10) 1.000 0.0457(16) . .
C1 C Uani 0.0346(5) -0.0673(5) 0.57991(10) 1.000 0.0194(12) . .
C2 C Uani -0.0627(6) 0.0366(6) 0.57979(12) 1.000 0.0273(17) . .
C3 C Uani -0.2090(6) 0.0142(7) 0.57842(14) 1.000 0.0334(19) . .
C4 C Uani -0.2597(6) -0.1141(8) 0.57732(13) 1.000 0.0347(19) . .
C5 C Uani -0.1642(7) -0.2185(7) 0.57744(13) 1.000 0.0327(17) . .
C6 C Uani -0.0180(6) -0.1957(6) 0.57881(12) 1.000 0.0274(17) . .
C7 C Uani 0.3189(5) -0.1820(5) 0.58147(11) 1.000 0.0193(12) . .
C8 C Uani 0.3207(7) -0.2534(6) 0.55594(13) 1.000 0.0320(17) . .
C9 C Uani 0.3946(7) -0.3713(6) 0.55399(13) 1.000 0.0360(19) . .
C10 C Uani 0.4684(6) -0.4202(6) 0.57735(14) 1.000 0.0310(17) . .
C11 C Uani 0.4682(6) -0.3497(6) 0.60287(13) 1.000 0.0297(17) . .
C12 C Uani 0.3940(6) -0.2319(6) 0.60471(12) 1.000 0.0250(16) . .
C13 C Uani 0.2707(6) 0.0465(5) 0.54927(10) 1.000 0.0204(14) . .
C14 C Uani 0.1790(7) 0.0526(6) 0.52563(11) 1.000 0.0300(16) . .
C15 C Uani 0.2250(8) 0.1073(8) 0.49992(13) 1.000 0.041(2) . .
C16 C Uani 0.3608(8) 0.1566(7) 0.49748(13) 1.000 0.041(2) . .
C17 C Uani 0.4537(7) 0.1521(7) 0.52073(14) 1.000 0.0373(19) . .
C18 C Uani 0.4088(6) 0.0974(6) 0.54638(12) 1.000 0.0287(17) . .
C19 C Uani 0.2142(6) -0.1617(5) 0.66482(11) 1.000 0.0217(14) . .
C20 C Uani 0.0847(6) -0.1842(6) 0.65076(11) 1.000 0.0257(16) . .
C21 C Uani 0.0202(7) -0.3074(7) 0.65124(13) 1.000 0.0340(17) . .
C22 C Uani 0.0862(8) -0.4105(6) 0.66558(14) 1.000 0.0379(19) . .
C23 C Uani 0.2147(7) -0.3902(6) 0.67960(13) 1.000 0.0346(19) . .
C24 C Uani 0.2787(6) -0.2661(5) 0.67896(12) 1.000 0.0260(17) . .
C25 C Uani 0.4791(5) -0.0123(5) 0.67322(10) 1.000 0.0194(12) . .
C26 C Uani 0.5798(6) 0.0015(6) 0.65132(11) 1.000 0.0283(16) . .
C27 C Uani 0.7255(7) -0.0074(7) 0.65747(13) 1.000 0.0367(19) . .
C28 C Uani 0.7714(7) -0.0275(7) 0.68549(13) 1.000 0.0330(19) . .
C29 C Uani 0.6726(6) -0.0389(6) 0.70734(12) 1.000 0.0277(16) . .
C30 C Uani 0.5268(6) -0.0319(5) 0.70125(11) 1.000 0.0244(16) . .
C31 C Uani 0.2113(6) 0.0749(5) 0.69617(10) 1.000 0.0197(12) . .
C32 C Uani 0.2164(7) 0.2108(6) 0.70063(12) 1.000 0.0290(17) . .
C33 C Uani 0.1579(7) 0.2666(6) 0.72498(13) 1.000 0.0340(19) . .
C34 C Uani 0.0922(7) 0.1887(7) 0.74532(13) 1.000 0.0337(19) . .
C35 C Uani 0.0881(7) 0.0540(7) 0.74156(13) 1.000 0.035(2) . .
C36 C Uani 0.1477(6) -0.0035(6) 0.71706(11) 1.000 0.0273(16) . .
C37 C Uani 0.3109(6) 0.3223(5) 0.62821(10) 1.000 0.0207(14) . .
C38 C Uani 0.2788(6) 0.3003(5) 0.59834(11) 1.000 0.0204(12) . .
C39 C Uani 0.4581(6) 0.3443(5) 0.63743(12) 1.000 0.0234(14) . .
C40 C Uani 0.5869(6) 0.4269(6) 0.67887(12) 1.000 0.0267(17) . .
C41 C Uani 0.6190(6) 0.5579(6) 0.68225(13) 1.000 0.0297(17) . .
C42 C Uani 0.7362(6) 0.5960(6) 0.69863(12) 1.000 0.0277(17) . .
C43 C Uani 0.8214(6) 0.5012(6) 0.71149(11) 1.000 0.0250(16) . .
C44 C Uani 0.7885(7) 0.3677(6) 0.70763(14) 1.000 0.0367(19) . .
C45 C Uani 0.6721(7) 0.3317(6) 0.69146(14) 1.000 0.0351(19) . .
C46 C Uani 0.9653(7) 0.6630(7) 0.73524(14) 1.000 0.039(2) . .
C47 C Uani 0.1415(6) 0.3431(5) 0.58547(11) 1.000 0.0207(14) . .
C48 C Uani 0.0163(6) 0.3614(5) 0.60152(11) 1.000 0.0260(16) . .
C49 C Uani -0.1117(6) 0.3973(6) 0.58864(12) 1.000 0.0303(17) . .
C50 C Uani -0.1187(6) 0.4145(6) 0.55920(12) 1.000 0.0290(17) . .
C51 C Uani 0.0034(6) 0.3983(6) 0.54269(12) 1.000 0.0313(16) . .
C52 C Uani 0.1316(6) 0.3621(6) 0.55601(11) 1.000 0.0257(16) . .
C53 C Uani -0.2610(9) 0.4740(12) 0.51866(16) 1.000 0.069(4) . .
H2 H Uiso -0.02810 0.12470 0.58070 1.000 0.0330 calc R
H3 H Uiso -0.27410 0.08640 0.57820 1.000 0.0400 calc R
H4 H Uiso -0.36000 -0.13050 0.57650 1.000 0.0420 calc R
H5 H Uiso -0.19930 -0.30650 0.57660 1.000 0.0390 calc R
H6 H Uiso 0.04680 -0.26810 0.57900 1.000 0.0330 calc R
H8 H Uiso 0.27040 -0.22060 0.53960 1.000 0.0380 calc R
H9 H Uiso 0.39430 -0.41890 0.53640 1.000 0.0430 calc R
H10 H Uiso 0.51900 -0.50140 0.57600 1.000 0.0370 calc R
H11 H Uiso 0.51910 -0.38240 0.61910 1.000 0.0360 calc R
H12 H Uiso 0.39480 -0.18440 0.62230 1.000 0.0300 calc R
H14 H Uiso 0.08410 0.01910 0.52710 1.000 0.0360 calc R
H15 H Uiso 0.16150 0.11050 0.48390 1.000 0.0500 calc R
H16 H Uiso 0.39140 0.19400 0.47980 1.000 0.0490 calc R
H17 H Uiso 0.54810 0.18650 0.51910 1.000 0.0450 calc R
H18 H Uiso 0.47310 0.09450 0.56230 1.000 0.0340 calc R
H20 H Uiso 0.03950 -0.11390 0.64070 1.000 0.0310 calc R
H21 H Uiso -0.06910 -0.32100 0.64170 1.000 0.0400 calc R
H22 H Uiso 0.04280 -0.49540 0.66580 1.000 0.0460 calc R
H23 H Uiso 0.25970 -0.46060 0.68970 1.000 0.0420 calc R
H24 H Uiso 0.36820 -0.25290 0.68840 1.000 0.0310 calc R
H26 H Uiso 0.54860 0.01700 0.63210 1.000 0.0340 calc R
H27 H Uiso 0.79360 0.00030 0.64250 1.000 0.0440 calc R
H28 H Uiso 0.87110 -0.03330 0.68970 1.000 0.0390 calc R
H29 H Uiso 0.70440 -0.05170 0.72660 1.000 0.0330 calc R
H30 H Uiso 0.45930 -0.04040 0.71630 1.000 0.0290 calc R
H32 H Uiso 0.26060 0.26580 0.68670 1.000 0.0350 calc R
H33 H Uiso 0.16310 0.35940 0.72770 1.000 0.0400 calc R
H34 H Uiso 0.05010 0.22770 0.76180 1.000 0.0400 calc R
H35 H Uiso 0.04450 -0.00030 0.75570 1.000 0.0420 calc R
H36 H Uiso 0.14460 -0.09660 0.71470 1.000 0.0330 calc R
H37 H Uiso 0.23590 0.32260 0.64190 1.000 0.0250 calc R
H38 H Uiso 0.34750 0.25710 0.58660 1.000 0.0240 calc R
H41 H Uiso 0.56050 0.62290 0.67330 1.000 0.0350 calc R
H42 H Uiso 0.75790 0.68700 0.70100 1.000 0.0330 calc R
H44 H Uiso 0.84730 0.30190 0.71630 1.000 0.0440 calc R
H45 H Uiso 0.64980 0.24090 0.68890 1.000 0.0420 calc R
H46A H Uiso 0.97700 0.71390 0.71750 1.000 0.0580 calc R
H46B H Uiso 1.05290 0.66950 0.74690 1.000 0.0580 calc R
H46C H Uiso 0.88410 0.69820 0.74610 1.000 0.0580 calc R
H48 H Uiso 0.01960 0.34870 0.62170 1.000 0.0310 calc R
H49 H Uiso -0.19490 0.41030 0.60000 1.000 0.0360 calc R
H51 H Uiso -0.00040 0.41180 0.52250 1.000 0.0380 calc R
H52 H Uiso 0.21470 0.35010 0.54460 1.000 0.0310 calc R
H53A H Uiso -0.20150 0.55090 0.51420 1.000 0.1040 calc R
H53B H Uiso -0.36110 0.49270 0.51350 1.000 0.1040 calc R
H53C H Uiso -0.22730 0.39760 0.50770 1.000 0.1040 calc R

loop_
_atom_type_symbol
_atom_type_description
_atom_type_scat_dispersion_real
_atom_type_scat_dispersion_imag
_atom_type_scat_source
Pt Pt -1.7033 8.3905 'International Tables Vol C Tables 4.2.6.8 and 6.1.1.4'
P P 0.1023 0.0942 'International Tables Vol C Tables 4.2.6.8 and 6.1.1.4'
O O 0.0106 0.0060 'International Tables Vol C Tables 4.2.6.8 and 6.1.1.4'
H H 0.0000 0.0000 'International Tables Vol C Tables 4.2.6.8 and 6.1.1.4'
C C 0.0033 0.0016 'International Tables Vol C Tables 4.2.6.8 and 6.1.1.4'

loop_
_geom_angle_atom_site_label_1
_geom_angle_atom_site_label_2
_geom_angle_atom_site_label_3
_geom_angle
_geom_angle_publ_flag
P1 Pt1 P2 110.40(5) yes
P1 Pt1 C37 139.92(13) yes
P1 Pt1 C38 100.65(14) yes
P2 Pt1 C37 109.57(13) yes
P2 Pt1 C38 148.92(14) yes
C37 Pt1 C38 39.35(19) yes
Pt1 P1 C1 114.00(16) yes
Pt1 P1 C7 120.90(17) yes
Pt1 P1 C13 112.02(17) yes
C1 P1 C7 104.7(2) yes
C1 P1 C13 103.6(2) yes
C7 P1 C13 99.4(2) yes
Pt1 P2 C19 117.54(17) yes
Pt1 P2 C25 109.45(16) yes
Pt1 P2 C31 119.55(17) yes
C19 P2 C25 105.9(2) yes
C19 P2 C31 100.1(2) yes
C25 P2 C31 102.5(2) yes
C39 O2 C40 120.5(4) yes
C43 O3 C46 117.3(5) yes
C50 O4 C53 117.6(5) yes
P1 C1 C2 116.8(4) yes
P1 C1 C6 124.5(4) yes
C2 C1 C6 118.6(5) no
C1 C2 C3 121.3(6) no
C2 C3 C4 119.5(6) no
C3 C4 C5 119.9(5) no
C4 C5 C6 120.4(6) no
C1 C6 C5 120.3(5) no
P1 C7 C8 121.3(4) yes
P1 C7 C12 120.7(4) yes
C8 C7 C12 118.0(5) no
C7 C8 C9 120.9(5) no
C8 C9 C10 120.4(6) no
C9 C10 C11 119.2(6) no
C10 C11 C12 120.1(5) no
C7 C12 C11 121.3(5) no
P1 C13 C14 124.7(4) yes
P1 C13 C18 117.2(4) yes
C14 C13 C18 118.1(5) no
C13 C14 C15 120.5(6) no
C14 C15 C16 120.6(6) no
C15 C16 C17 119.9(6) no
C16 C17 C18 119.8(6) no
C13 C18 C17 121.1(5) no
P2 C19 C20 117.8(4) yes
P2 C19 C24 124.0(4) yes
C20 C19 C24 118.3(5) no
C19 C20 C21 121.1(5) no
C20 C21 C22 119.8(6) no
C21 C22 C23 120.0(6) no
C22 C23 C24 119.8(6) no
C19 C24 C23 121.1(5) no
P2 C25 C26 117.5(4) yes
P2 C25 C30 123.3(4) yes
C26 C25 C30 119.1(5) no
C25 C26 C27 120.3(5) no
C26 C27 C28 120.0(6) no
C27 C28 C29 120.1(6) no
C28 C29 C30 120.1(5) no
C25 C30 C29 120.4(5) no
P2 C31 C32 119.6(4) yes
P2 C31 C36 122.1(4) yes
C32 C31 C36 118.3(5) no
C31 C32 C33 120.9(5) no
C32 C33 C34 120.5(6) no
C33 C34 C35 119.5(6) no
C34 C35 C36 120.4(6) no
C31 C36 C35 120.4(6) no
Pt1 C37 C38 70.2(3) yes
Pt1 C37 C39 111.5(4) yes
C38 C37 C39 120.0(5) no
Pt1 C38 C37 70.5(3) yes
Pt1 C38 C47 114.7(4) yes
C37 C38 C47 121.5(5) no
O1 C39 O2 121.6(5) yes
O1 C39 C37 129.4(5) yes
O2 C39 C37 109.0(4) yes
O2 C40 C41 118.2(5) yes
O2 C40 C45 121.1(5) yes
C41 C40 C45 120.3(5) no
C40 C41 C42 120.3(5) no
C41 C42 C43 119.7(6) no
O3 C43 C42 124.3(5) yes
O3 C43 C44 116.2(5) yes
C42 C43 C44 119.5(5) no
C43 C44 C45 120.1(6) no
C40 C45 C44 120.1(6) no
C38 C47 C48 123.1(5) no
C38 C47 C52 119.6(5) no
C48 C47 C52 117.3(5) no
C47 C48 C49 121.6(5) no
C48 C49 C50 119.9(5) no
O4 C50 C49 115.8(5) yes
O4 C50 C51 124.2(5) yes
C49 C50 C51 120.0(5) no
C50 C51 C52 119.3(5) no
C47 C52 C51 121.9(5) no
C1 C2 H2 119.00 no
C3 C2 H2 119.00 no
C2 C3 H3 120.00 no
C4 C3 H3 120.00 no
C3 C4 H4 120.00 no
C5 C4 H4 120.00 no
C4 C5 H5 120.00 no
C6 C5 H5 120.00 no
C1 C6 H6 120.00 no
C5 C6 H6 120.00 no
C7 C8 H8 120.00 no
C9 C8 H8 120.00 no
C8 C9 H9 120.00 no
C10 C9 H9 120.00 no
C9 C10 H10 120.00 no
C11 C10 H10 120.00 no
C10 C11 H11 120.00 no
C12 C11 H11 120.00 no
C7 C12 H12 119.00 no
C11 C12 H12 119.00 no
C13 C14 H14 120.00 no
C15 C14 H14 120.00 no
C14 C15 H15 120.00 no
C16 C15 H15 120.00 no
C15 C16 H16 120.00 no
C17 C16 H16 120.00 no
C16 C17 H17 120.00 no
C18 C17 H17 120.00 no
C13 C18 H18 119.00 no
C17 C18 H18 119.00 no
C19 C20 H20 119.00 no
C21 C20 H20 119.00 no
C20 C21 H21 120.00 no
C22 C21 H21 120.00 no
C21 C22 H22 120.00 no
C23 C22 H22 120.00 no
C22 C23 H23 120.00 no
C24 C23 H23 120.00 no
C19 C24 H24 119.00 no
C23 C24 H24 120.00 no
C25 C26 H26 120.00 no
C27 C26 H26 120.00 no
C26 C27 H27 120.00 no
C28 C27 H27 120.00 no
C27 C28 H28 120.00 no
C29 C28 H28 120.00 no
C28 C29 H29 120.00 no
C30 C29 H29 120.00 no
C25 C30 H30 120.00 no
C29 C30 H30 120.00 no
C31 C32 H32 119.00 no
C33 C32 H32 120.00 no
C32 C33 H33 120.00 no
C34 C33 H33 120.00 no
C33 C34 H34 120.00 no
C35 C34 H34 120.00 no
C34 C35 H35 120.00 no
C36 C35 H35 120.00 no
C31 C36 H36 120.00 no
C35 C36 H36 120.00 no
Pt1 C37 H37 89.00 no
C38 C37 H37 120.00 no
C39 C37 H37 120.00 no
Pt1 C38 H38 85.00 no
C37 C38 H38 119.00 no
C47 C38 H38 119.00 no
C40 C41 H41 120.00 no
C42 C41 H41 120.00 no
C41 C42 H42 120.00 no
C43 C42 H42 120.00 no
C43 C44 H44 120.00 no
C45 C44 H44 120.00 no
C40 C45 H45 120.00 no
C44 C45 H45 120.00 no
O3 C46 H46A 109.00 no
O3 C46 H46B 109.00 no
O3 C46 H46C 109.00 no
H46A C46 H46B 110.00 no
H46A C46 H46C 109.00 no
H46B C46 H46C 109.00 no
C47 C48 H48 119.00 no
C49 C48 H48 119.00 no
C48 C49 H49 120.00 no
C50 C49 H49 120.00 no
C50 C51 H51 120.00 no
C52 C51 H51 120.00 no
C47 C52 H52 119.00 no
C51 C52 H52 119.00 no
O4 C53 H53A 109.00 no
O4 C53 H53B 109.00 no
O4 C53 H53C 110.00 no
H53A C53 H53B 109.00 no
H53A C53 H53C 110.00 no
H53B C53 H53C 109.00 no

loop_
_geom_bond_atom_site_label_1
_geom_bond_atom_site_label_2
_geom_bond_distance
_geom_bond_publ_flag
Pt1 P1 2.2760(14) yes
Pt1 P2 2.2899(14) yes
Pt1 C37 2.137(5) yes
Pt1 C38 2.132(5) yes
P1 C1 1.825(5) yes
P1 C7 1.831(5) yes
P1 C13 1.830(5) yes
P2 C19 1.826(5) yes
P2 C25 1.834(5) yes
P2 C31 1.834(5) yes
O1 C39 1.204(7) yes
O2 C39 1.386(7) yes
O2 C40 1.395(7) yes
O3 C43 1.368(7) yes
O3 C46 1.424(8) yes
O4 C50 1.373(7) yes
O4 C53 1.406(9) yes
C1 C2 1.389(8) no
C1 C6 1.391(8) no
C2 C3 1.384(8) no
C3 C4 1.384(10) no
C4 C5 1.382(10) no
C5 C6 1.383(9) no
C7 C8 1.391(8) no
C7 C12 1.380(8) no
C8 C9 1.382(9) no
C9 C10 1.375(9) no
C10 C11 1.386(9) no
C11 C12 1.382(8) no
C13 C14 1.390(8) no
C13 C18 1.394(8) no
C14 C15 1.389(9) no
C15 C16 1.366(11) no
C16 C17 1.382(9) no
C17 C18 1.383(9) no
C19 C20 1.388(8) no
C19 C24 1.381(7) no
C20 C21 1.386(9) no
C21 C22 1.382(9) no
C22 C23 1.376(10) no
C23 C24 1.392(8) no
C25 C26 1.397(7) no
C25 C30 1.390(7) no
C26 C27 1.389(9) no
C27 C28 1.385(9) no
C28 C29 1.381(8) no
C29 C30 1.388(8) no
C31 C32 1.393(8) no
C31 C36 1.391(7) no
C32 C33 1.382(8) no
C33 C34 1.379(9) no
C34 C35 1.376(10) no
C35 C36 1.399(8) no
C37 C38 1.437(7) no
C37 C39 1.452(8) no
C38 C47 1.475(8) no
C40 C41 1.369(9) no
C40 C45 1.378(9) no
C41 C42 1.383(8) no
C42 C43 1.380(8) no
C43 C44 1.398(9) no
C44 C45 1.366(9) no
C47 C48 1.402(8) no
C47 C52 1.387(7) no
C48 C49 1.381(8) no
C49 C50 1.382(8) no
C50 C51 1.387(8) no
C51 C52 1.392(8) no
C2 H2 0.9500 no
C3 H3 0.9500 no
C4 H4 0.9500 no
C5 H5 0.9500 no
C6 H6 0.9500 no
C8 H8 0.9500 no
C9 H9 0.9500 no
C10 H10 0.9500 no
C11 H11 0.9500 no
C12 H12 0.9500 no
C14 H14 0.9500 no
C15 H15 0.9500 no
C16 H16 0.9500 no
C17 H17 0.9500 no
C18 H18 0.9500 no
C20 H20 0.9500 no
C21 H21 0.9500 no
C22 H22 0.9500 no
C23 H23 0.9500 no
C24 H24 0.9500 no
C26 H26 0.9500 no
C27 H27 0.9500 no
C28 H28 0.9500 no
C29 H29 0.9500 no
C30 H30 0.9500 no
C32 H32 0.9500 no
C33 H33 0.9500 no
C34 H34 0.9500 no
C35 H35 0.9500 no
C36 H36 0.9500 no
C37 H37 0.9500 no
C38 H38 0.9500 no
C41 H41 0.9500 no
C42 H42 0.9500 no
C44 H44 0.9500 no
C45 H45 0.9500 no
C46 H46A 0.9800 no
C46 H46B 0.9800 no
C46 H46C 0.9800 no
C48 H48 0.9500 no
C49 H49 0.9500 no
C51 H51 0.9500 no
C52 H52 0.9500 no
C53 H53A 0.9800 no
C53 H53B 0.9800 no
C53 H53C 0.9800 no

loop_
_geom_contact_atom_site_label_1
_geom_contact_atom_site_label_2
_geom_contact_distance
_geom_contact_site_symmetry_2
_geom_contact_publ_flag
Pt1 H2 3.3400 . no
Pt1 H12 3.2800 . no
Pt1 H18 3.3400 . no
Pt1 H20 3.3100 . no
Pt1 H26 2.8400 . no
Pt1 H32 3.4100 . no
Pt1 H48 3.3000 . no
P1 P2 3.749(2) . no
P1 C38 3.394(5) . no
P2 P1 3.749(2) . no
P2 C37 3.618(5) . no
P1 H38 3.0800 . no
P2 H12 2.8900 . no
O1 C45 3.263(8) . no
O2 C23 3.227(8) 1_565 no
O2 C32 3.358(8) . no
O3 C30 3.349(7) 2_656 no
O3 C22 3.292(8) 1_665 no
O3 C33 3.351(8) 1_655 no
O3 C29 3.249(7) 2_656 no
O4 C10 3.245(8) 1_465 no
O1 H49 2.6300 1_655 no
O1 H38 2.7900 . no
O1 H10 2.8700 1_565 no
O2 H32 2.4700 . no
O2 H23 2.6300 1_565 no
O3 H33 2.7000 1_655 no
O3 H29 2.6200 2_656 no
O3 H30 2.8300 2_656 no
O4 H5 2.8700 1_565 no
O4 H10 2.5600 1_465 no
C1 C20 3.532(7) . no
C2 C48 3.519(8) . no
C2 C14 3.395(8) . no
C6 C21 3.571(8) . no
C6 C8 3.389(9) . no
C6 C20 3.479(8) . no
C8 C6 3.389(9) . no
C10 C38 3.481(8) 1_545 no
C10 O4 3.245(8) 1_645 no
C11 C39 3.494(8) 1_545 no
C12 C19 3.347(8) . no
C13 C52 3.465(8) . no
C14 C52 3.469(8) . no
C14 C2 3.395(8) . no
C18 C38 3.403(8) . no
C19 C12 3.347(8) . no
C20 C1 3.532(7) . no
C20 C6 3.479(8) . no
C21 C42 3.592(9) 1_445 no
C21 C6 3.571(8) . no
C22 O3 3.292(8) 1_445 no
C22 C43 3.395(9) 1_445 no
C22 C46 3.519(9) 1_445 no
C23 C46 3.532(9) 1_445 no
C23 O2 3.227(8) 1_545 no
C24 C36 3.426(8) . no
C24 C30 3.467(8) . no
C29 O3 3.249(7) 2_646 no
C30 C46 3.555(8) 2_646 no
C30 O3 3.349(7) 2_646 no
C30 C24 3.467(8) . no
C32 O2 3.358(8) . no
C33 O3 3.351(8) 1_455 no
C36 C24 3.426(8) . no
C37 P2 3.618(5) . no
C37 C47 2.540(7) . no
C38 C39 2.502(8) . no
C38 C18 3.403(8) . no
C38 C13 3.439(7) . no
C38 C10 3.481(8) 1_565 no
C38 P1 3.394(5) . no
C39 C11 3.494(8) 1_565 no
C42 C21 3.592(9) 1_665 no
C43 C22 3.395(9) 1_665 no
C45 O1 3.263(8) . no
C46 C30 3.555(8) 2_656 no
C46 C23 3.532(9) 1_665 no
C46 C22 3.519(9) 1_665 no
C48 C2 3.519(8) . no
C52 C14 3.469(8) . no
C52 C13 3.465(8) . no
C1 H14 2.6500 . no
C1 H20 2.8700 . no
C2 H14 2.8200 . no
C3 H27 2.9900 1_455 no
C4 H15 3.0000 3_556 no
C4 H16 3.0300 3_556 no
C5 H15 3.0600 3_556 no
C6 H20 3.0400 . no
C7 H4 3.0500 1_655 no
C7 H6 2.6800 . no
C8 H6 2.7800 . no
C11 H4 3.0000 1_655 no
C12 H4 2.8400 1_655 no
C13 H38 2.8400 . no
C13 H8 2.7400 . no
C14 H8 2.9700 . no
C18 H38 2.5400 . no
C19 H36 2.5000 . no
C19 H12 2.6200 . no
C22 H46A 2.9100 1_445 no
C23 H46A 3.0300 1_445 no
C24 H12 2.9700 . no
C24 H36 2.7000 . no
C24 H41 2.8700 1_545 no
C25 H12 3.0400 . no
C25 H24 2.7400 . no
C26 H12 2.8800 . no
C26 H45 3.0600 . no
C27 H45 3.0000 . no
C28 H42 2.9800 1_545 no
C28 H45 2.9500 . no
C29 H45 2.9700 . no
C29 H42 2.9000 1_545 no
C30 H24 2.7500 . no
C30 H45 3.0500 . no
C30 H34 3.0700 2_546 no
C31 H30 2.7500 . no
C32 H37 2.9700 . no
C33 H44 2.9400 1_455 no
C34 H44 2.8800 1_455 no
C36 H30 2.9300 . no
C36 H28 2.8800 1_455 no
C37 H48 2.7400 . no
C37 H32 2.8200 . no
C37 H38 2.0800 . no
C38 H37 2.0800 . no
C39 H32 3.0500 . no
C39 H11 2.9500 1_565 no
C41 H24 3.0400 1_565 no
C42 H46C 2.8000 . no
C42 H46A 2.6900 . no
C43 H29 2.9400 2_656 no
C43 H22 2.9700 1_665 no
C46 H42 2.5100 . no
C47 H2 2.7300 . no
C48 H37 2.8000 . no
C48 H2 2.6200 . no
C49 H2 2.8900 . no
C50 H5 3.0400 1_565 no
C51 H53C 2.6900 . no
C51 H53A 2.7900 . no
C52 H2 3.0600 . no
C53 H51 2.5100 . no
C53 H9 2.8900 3_556 no
H2 Pt1 3.3400 . no
H2 C47 2.7300 . no
H2 C48 2.6200 . no
H2 C49 2.8900 . no
H2 C52 3.0600 . no
H3 H18 2.4700 1_455 no
H4 C7 3.0500 1_455 no
H4 C11 3.0000 1_455 no
H4 C12 2.8400 1_455 no
H5 O4 2.8700 1_545 no
H5 C50 3.0400 1_545 no
H6 C7 2.6800 . no
H6 C8 2.7800 . no
H8 C13 2.7400 . no
H8 C14 2.9700 . no
H9 C53 2.8900 3_556 no
H9 H53B 2.4600 3_556 no
H9 H53C 2.5800 3_556 no
H10 O1 2.8700 1_545 no
H10 O4 2.5600 1_645 no
H11 C39 2.9500 1_545 no
H11 H41 2.5500 1_545 no
H12 Pt1 3.2800 . no
H12 P2 2.8900 . no
H12 C19 2.6200 . no
H12 C24 2.9700 . no
H12 C25 3.0400 . no
H12 C26 2.8800 . no
H12 H26 2.5300 . no
H14 C1 2.6500 . no
H14 C2 2.8200 . no
H15 C4 3.0000 3_556 no
H15 C5 3.0600 3_556 no
H16 C4 3.0300 3_556 no
H18 Pt1 3.3400 . no
H18 H3 2.4700 1_655 no
H18 H38 2.3200 . no
H20 Pt1 3.3100 . no
H20 C1 2.8700 . no
H20 C6 3.0400 . no
H20 H27 2.5700 1_455 no
H22 C43 2.9700 1_445 no
H22 H48 2.6000 1_545 no
H23 O2 2.6300 1_545 no
H24 C25 2.7400 . no
H24 C30 2.7500 . no
H24 C41 3.0400 1_545 no
H24 H41 2.3000 1_545 no
H24 H34 2.4400 2_546 no
H26 Pt1 2.8400 . no
H26 H12 2.5300 . no
H27 C3 2.9900 1_655 no
H27 H20 2.5700 1_655 no
H28 C36 2.8800 1_655 no
H29 O3 2.6200 2_646 no
H29 C43 2.9400 2_646 no
H30 C31 2.7500 . no
H30 C36 2.9300 . no
H30 O3 2.8300 2_646 no
H30 H34 2.5600 2_546 no
H32 Pt1 3.4100 . no
H32 O2 2.4700 . no
H32 C37 2.8200 . no
H32 C39 3.0500 . no
H32 H37 2.1700 . no
H33 O3 2.7000 1_455 no
H34 C30 3.0700 2_556 no
H34 H24 2.4400 2_556 no
H34 H30 2.5600 2_556 no
H36 C19 2.5000 . no
H36 C24 2.7000 . no
H36 H46A 2.4800 1_445 no
H37 C32 2.9700 . no
H37 C48 2.8000 . no
H37 H32 2.1700 . no
H37 H48 2.2300 . no
H38 O1 2.7900 . no
H38 C13 2.8400 . no
H38 C18 2.5400 . no
H38 H18 2.3200 . no
H38 H52 2.4900 . no
H41 C24 2.8700 1_565 no
H41 H11 2.5500 1_565 no
H41 H24 2.3000 1_565 no
H42 C28 2.9800 1_565 no
H42 C29 2.9000 1_565 no
H42 C46 2.5100 . no
H42 H46A 2.1900 . no
H42 H46C 2.4000 . no
H44 C33 2.9400 1_655 no
H44 C34 2.8800 1_655 no
H45 C26 3.0600 . no
H45 C27 3.0000 . no
H45 C28 2.9500 . no
H45 C29 2.9700 . no
H45 C30 3.0500 . no
H46A C22 2.9100 1_665 no
H46A C23 3.0300 1_665 no
H46A C42 2.6900 . no
H46A H36 2.4800 1_665 no
H46A H42 2.1900 . no
H46C C42 2.8000 . no
H46C H42 2.4000 . no
H48 Pt1 3.3000 . no
H48 C37 2.7400 . no
H48 H22 2.6000 1_565 no
H48 H37 2.2300 . no
H49 O1 2.6300 1_455 no
H51 C53 2.5100 . no
H51 H53A 2.3700 . no
H51 H53C 2.2200 . no
H51 H53A 2.5800 3_566 no
H52 H38 2.4900 . no
H53A C51 2.7900 . no
H53A H51 2.3700 . no
H53A H51 2.5800 3_566 no
H53B H9 2.4600 3_556 no
H53C C51 2.6900 . no
H53C H51 2.2200 . no
H53C H9 2.5800 3_556 no

loop_
_geom_hbond_atom_site_label_D
_geom_hbond_atom_site_label_H
_geom_hbond_atom_site_label_A
_geom_hbond_distance_DH
_geom_hbond_distance_HA
_geom_hbond_distance_DA
_geom_hbond_angle_DHA
_geom_hbond_site_symmetry_A
_geom_hbond_publ_flag
C10 H10 O4 0.9500 2.5600 3.245(8) 129.00 1_645 yes
C32 H32 O2 0.9500 2.4700 3.358(8) 156.00 . yes

loop_
_geom_torsion_atom_site_label_1
_geom_torsion_atom_site_label_2
_geom_torsion_atom_site_label_3
_geom_torsion_atom_site_label_4
_geom_torsion
_geom_torsion_publ_flag
P2 Pt1 P1 C1 83.59(18) no
C37 Pt1 P1 C1 -100.9(3) no
C38 Pt1 P1 C1 -97.8(2) no
P2 Pt1 P1 C7 -42.6(2) no
C37 Pt1 P1 C7 133.0(3) no
C38 Pt1 P1 C7 136.1(2) no
P2 Pt1 P1 C13 -159.2(2) no
C37 Pt1 P1 C13 16.3(3) no
C38 Pt1 P1 C13 19.4(2) no
P1 Pt1 P2 C19 -18.5(2) no
C37 Pt1 P2 C19 164.5(3) no
C38 Pt1 P2 C19 164.1(3) no
P1 Pt1 P2 C25 102.19(18) no
C37 Pt1 P2 C25 -74.8(2) no
C38 Pt1 P2 C25 -75.2(3) no
P1 Pt1 P2 C31 -140.1(2) no
C37 Pt1 P2 C31 42.9(3) no
C38 Pt1 P2 C31 42.5(4) no
P2 Pt1 C37 C38 -179.6(3) no
P1 Pt1 C37 C39 -110.6(3) no
P1 Pt1 C38 C37 -176.9(3) no
P2 Pt1 C38 C37 0.7(5) no
P1 Pt1 C38 C47 66.6(4) no
P2 Pt1 C38 C47 -115.9(4) no
C37 Pt1 C38 C47 -116.5(5) no
P1 Pt1 C37 C38 4.8(4) no
P2 Pt1 C37 C39 64.9(4) no
C38 Pt1 C37 C39 -115.4(5) no
C7 P1 C1 C2 -177.2(4) no
Pt1 P1 C1 C2 48.5(4) no
C1 P1 C7 C8 66.5(5) no
C13 P1 C1 C2 -73.5(4) no
Pt1 P1 C13 C14 -127.6(4) no
Pt1 P1 C7 C8 -163.2(4) no
C1 P1 C13 C14 -4.4(5) no
C13 P1 C7 C8 -40.4(5) no
Pt1 P1 C7 C12 15.3(5) no
C1 P1 C13 C18 175.9(4) no
C13 P1 C1 C6 111.1(5) no
Pt1 P1 C1 C6 -126.9(4) no
C7 P1 C1 C6 7.3(5) no
C1 P1 C7 C12 -115.1(4) no
C7 P1 C13 C14 103.4(5) no
Pt1 P1 C13 C18 52.6(5) no
C13 P1 C7 C12 138.1(4) no
C7 P1 C13 C18 -76.3(5) no
C25 P2 C31 C36 -95.1(5) no
C19 P2 C31 C36 13.8(5) no
C19 P2 C25 C26 107.1(5) no
C31 P2 C25 C26 -148.4(4) no
Pt1 P2 C19 C24 140.5(4) no
C19 P2 C31 C32 -166.7(5) no
C25 P2 C31 C32 84.4(5) no
Pt1 P2 C31 C36 143.7(4) no
C31 P2 C19 C20 91.7(4) no
Pt1 P2 C31 C32 -36.8(5) no
Pt1 P2 C25 C30 156.4(4) no
C31 P2 C25 C30 28.5(5) no
C25 P2 C19 C24 17.9(5) no
C31 P2 C19 C24 -88.3(5) no
Pt1 P2 C19 C20 -39.5(5) no
C25 P2 C19 C20 -162.1(4) no
C19 P2 C25 C30 -76.0(5) no
Pt1 P2 C25 C26 -20.5(5) no
C40 O2 C39 C37 -178.2(5) no
C39 O2 C40 C45 -80.5(7) no
C39 O2 C40 C41 106.5(6) no
C40 O2 C39 O1 0.3(8) no
C46 O3 C43 C42 6.8(8) no
C46 O3 C43 C44 -173.1(5) no
C53 O4 C50 C51 -4.9(10) no
C53 O4 C50 C49 175.6(7) no
C2 C1 C6 C5 0.4(8) no
C6 C1 C2 C3 -0.4(8) no
P1 C1 C6 C5 175.8(4) no
P1 C1 C2 C3 -176.2(5) no
C1 C2 C3 C4 0.4(9) no
C2 C3 C4 C5 -0.4(9) no
C3 C4 C5 C6 0.4(9) no
C4 C5 C6 C1 -0.4(9) no
C8 C7 C12 C11 -0.4(8) no
C12 C7 C8 C9 0.5(9) no
P1 C7 C12 C11 -179.0(4) no
P1 C7 C8 C9 179.0(5) no
C7 C8 C9 C10 -0.2(9) no
C8 C9 C10 C11 -0.2(9) no
C9 C10 C11 C12 0.3(9) no
C10 C11 C12 C7 0.1(9) no
C14 C13 C18 C17 -0.2(9) no
P1 C13 C18 C17 179.6(5) no
C18 C13 C14 C15 0.4(9) no
P1 C13 C14 C15 -179.4(5) no
C13 C14 C15 C16 -0.3(11) no
C14 C15 C16 C17 0.1(11) no
C15 C16 C17 C18 0.1(11) no
C16 C17 C18 C13 -0.1(10) no
P2 C19 C20 C21 -179.0(4) no
C20 C19 C24 C23 -1.2(8) no
C24 C19 C20 C21 1.1(8) no
P2 C19 C24 C23 178.9(4) no
C19 C20 C21 C22 -0.9(9) no
C20 C21 C22 C23 0.8(10) no
C21 C22 C23 C24 -0.8(10) no
C22 C23 C24 C19 1.1(9) no
C30 C25 C26 C27 1.5(9) no
C26 C25 C30 C29 -0.6(8) no
P2 C25 C30 C29 -177.5(4) no
P2 C25 C26 C27 178.6(5) no
C25 C26 C27 C28 -1.2(10) no
C26 C27 C28 C29 0.1(10) no
C27 C28 C29 C30 0.8(10) no
C28 C29 C30 C25 -0.5(9) no
C32 C31 C36 C35 1.3(8) no
P2 C31 C36 C35 -179.2(4) no
C36 C31 C32 C33 -0.9(9) no
P2 C31 C32 C33 179.6(5) no
C31 C32 C33 C34 -0.5(10) no
C32 C33 C34 C35 1.5(10) no
C33 C34 C35 C36 -1.2(10) no
C34 C35 C36 C31 -0.3(9) no
C38 C37 C39 O2 165.8(5) no
Pt1 C37 C39 O2 -115.4(4) no
C39 C37 C38 Pt1 103.9(5) no
C38 C37 C39 O1 -12.6(9) no
Pt1 C37 C39 O1 66.2(7) no
C39 C37 C38 C47 -148.5(5) no
Pt1 C37 C38 C47 107.6(5) no
C37 C38 C47 C52 158.2(5) no
Pt1 C38 C47 C48 57.1(6) no
C37 C38 C47 C48 -24.3(8) no
Pt1 C38 C47 C52 -120.4(5) no
O2 C40 C41 C42 172.2(5) no
C41 C40 C45 C44 0.6(9) no
C45 C40 C41 C42 -0.8(9) no
O2 C40 C45 C44 -172.2(6) no
C40 C41 C42 C43 0.3(9) no
C41 C42 C43 O3 -179.4(5) no
C41 C42 C43 C44 0.4(8) no
O3 C43 C44 C45 179.2(6) no
C42 C43 C44 C45 -0.6(9) no
C43 C44 C45 C40 0.1(10) no
C48 C47 C52 C51 0.2(8) no
C38 C47 C52 C51 177.9(5) no
C52 C47 C48 C49 -0.2(8) no
C38 C47 C48 C49 -177.8(5) no
C47 C48 C49 C50 0.8(9) no
C48 C49 C50 C51 -1.3(9) no
C48 C49 C50 O4 178.2(5) no
O4 C50 C51 C52 -178.2(6) no
C49 C50 C51 C52 1.3(9) no
C50 C51 C52 C47 -0.8(9) no
